data_7154350
loop_
_publ_author_name
'Baumann, Marcus'
'Rodriguez Garcia, Antonio M.'
'Baxendale, Ian R.'

_publ_section_title
;
 Flow synthesis of ethyl isocyanoacetate enabling the telescoped synthesis
 of 1,2,4-triazoles and pyrrolo-[1,2-c]pyrimidines.
;
_journal_issue 14
_journal_name_full 'Organic &amp; biomolecular chemistry'
_journal_page_first 4231
_journal_page_last 4239
_journal_paper_doi 10.1039/c5ob00245a
_journal_volume 13
_journal_year 2015
_chemical_formula_moiety 'C12 H8 Br F3 N2 O3'
_chemical_formula_sum 'C12 H8 Br F3 N2 O3'
_chemical_formula_weight 365.10
_chemical_name_systematic
;
 ? 
;
_space_group_crystal_system triclinic
_space_group_IT_number 2
_space_group_name_Hall '-P 1'
_space_group_name_H-M_alt 'P -1'
_symmetry_space_group_name_Hall '-P 1'
_symmetry_space_group_name_H-M 'P -1'
_atom_sites_solution_hydrogens geom
_atom_sites_solution_primary direct
_atom_sites_solution_secondary difmap
_audit_creation_date 2014-11-03
_audit_creation_method
;
Olex2 1.2-beta
(compiled 2014.10.30 svn.r3070 for OlexSys, GUI svn.r4932)
;
_audit_update_record
;
2014-12-15 deposited with the CCDC.
2015-02-26 downloaded from the CCDC.
;
_cell_angle_alpha 102.643(3)
_cell_angle_beta 91.759(3)
_cell_angle_gamma 104.107(3)
_cell_formula_units_Z 2
_cell_length_a 6.79290(10)
_cell_length_b 9.5186(2)
_cell_length_c 10.3220(2)
_cell_measurement_reflns_used 8948
_cell_measurement_temperature 120(2)
_cell_measurement_theta_max 31.587
_cell_measurement_theta_min 2.269
_cell_volume 629.09(2)
_computing_cell_refinement 'APEX2 v.2013.4_1 (Bruker, 2013)'
_computing_data_collection 'APEX2 v.2013.4_1 (Bruker, 2013)'
_computing_data_reduction 'SAINT v8.34A (Bruker, 2013)'
_computing_molecular_graphics 'Olex2 (Dolomanov et al., 2009)'
_computing_publication_material 'Olex2 (Dolomanov et al., 2009)'
_computing_structure_refinement 'XL (Sheldrick, 2008)'
_computing_structure_solution 'XS (Sheldrick, 2008)'
_diffrn_ambient_temperature 120.0
_diffrn_detector 'Bruker PHOTON 100 CMOS'
_diffrn_detector_type 'CMOS sensor'
_diffrn_measured_fraction_theta_full 0.997
_diffrn_measured_fraction_theta_max 0.997
_diffrn_measurement_device 'Bruker D8 Venture'
_diffrn_measurement_device_type '3-circle diffractometer'
_diffrn_measurement_method \w-scan
_diffrn_radiation_monochromator 'focusing mirrors'
_diffrn_radiation_probe x-ray
_diffrn_radiation_type MoK\a
_diffrn_radiation_wavelength 0.71073
_diffrn_reflns_av_R_equivalents 0.0641
_diffrn_reflns_av_unetI/netI 0.0558
_diffrn_reflns_limit_h_max 8
_diffrn_reflns_limit_h_min -8
_diffrn_reflns_limit_k_max 12
_diffrn_reflns_limit_k_min -12
_diffrn_reflns_limit_l_max 13
_diffrn_reflns_limit_l_min -13
_diffrn_reflns_number 10397
_diffrn_reflns_theta_full 28.00
_diffrn_reflns_theta_max 28.00
_diffrn_reflns_theta_min 2.27
_diffrn_source 'ImuS microsource'
_exptl_absorpt_coefficient_mu 3.321
_exptl_absorpt_correction_T_max 1.0000
_exptl_absorpt_correction_T_min 0.4928
_exptl_absorpt_correction_type multi-scan
_exptl_absorpt_process_details
;
SADABS-2012/1 (Bruker,2012) was used for absorption correction.
wR2(int) was 0.1521 before and 0.1023 after correction.
The Ratio of minimum to maximum transmission is 0.4928.
The \l/2 correction factor is 0.0015.
;
_exptl_crystal_colour 'clear light colourless'
_exptl_crystal_colour_lustre clear
_exptl_crystal_colour_modifier light
_exptl_crystal_colour_primary colourless
_exptl_crystal_density_diffrn 1.927
_exptl_crystal_density_method 'not measured'
_exptl_crystal_description prism
_exptl_crystal_F_000 360
_exptl_crystal_size_max 0.424
_exptl_crystal_size_mid 0.249
_exptl_crystal_size_min 0.187
_refine_diff_density_max 1.843
_refine_diff_density_min -0.993
_refine_diff_density_rms 0.226
_refine_ls_extinction_method none
_refine_ls_goodness_of_fit_ref 1.101
_refine_ls_hydrogen_treatment constr
_refine_ls_matrix_type full
_refine_ls_number_parameters 191
_refine_ls_number_reflns 3027
_refine_ls_number_restraints 0
_refine_ls_restrained_S_all 1.101
_refine_ls_R_factor_all 0.0528
_refine_ls_R_factor_gt 0.0507
_refine_ls_shift/su_max 0.001
_refine_ls_shift/su_mean 0.000
_refine_ls_structure_factor_coef Fsqd
_refine_ls_weighting_details 'calc w=1/[\s^2^(Fo^2^)+(0.0900P)^2^+0.0000P] where P=(Fo^2^+2Fc^2^)/3'
_refine_ls_weighting_scheme calc
_refine_ls_wR_factor_gt 0.1256
_refine_ls_wR_factor_ref 0.1275
_reflns_number_gt 2835
_reflns_number_total 3027
_reflns_threshold_expression >2sigma(I)
_cod_data_source_file c5ob00245a3.cif
_cod_data_source_block 14srv235
_cod_depositor_comments
;
The following automatic conversions were performed:

'_diffrn_radiation_probe' value 'X-ray' changed to 'x-ray' according
to
/usr/data/users/saulius/crontab/automatic-downloads/rss-feeds/RSC/lib/dictionaries/cif_core.dic
dictionary named 'cif_core.dic' version 2.4.2 from 2011-04-26.

Automatic conversion script
Id: cif_fix_values 3086 2015-02-26 13:12:21Z robertas 

 Adding full bibliography for 7154349--7154352.cif.
;
_cod_database_code 7154350
_computing.bruker_data_scaling 'SADABS V2012/1 (Bruker AXS Inc.)'

_olex2_refinement_description
;
1. Fixed Uiso
 At 1.2 times of:
  All C(H) groups, All C(H,H) groups
 At 1.5 times of:
  All C(H,H,H) groups
2.a Secondary CH2 refined with riding coordinates:
 C11(H11A,H11B)
2.b Aromatic/amide H refined with riding coordinates:
 C2(H2), C5(H5), C7(H7)
2.c Idealised Me refined as rotating group:
 C12(H12A,H12B,H12C)
;
_olex2_submission_special_instructions 'No special instructions were received'

loop_
_space_group_symop_id
_space_group_symop_operation_xyz
1 'x, y, z'
2 '-x, -y, -z'

loop_
_atom_site_label
_atom_site_type_symbol
_atom_site_fract_x
_atom_site_fract_y
_atom_site_fract_z
_atom_site_U_iso_or_equiv
_atom_site_adp_type
_atom_site_occupancy
_atom_site_calc_flag
_atom_site_refinement_flags_posn
Br1 Br 0.66703(3) -0.27470(2) 0.51455(2) 0.01771(14) Uani 1 d .
F1 F 1.0366(3) 0.3073(2) 0.84804(18) 0.0272(4) Uani 1 d .
F2 F 0.9376(3) 0.50776(19) 0.86293(18) 0.0259(4) Uani 1 d .
F3 F 0.7183(3) 0.3006(2) 0.85934(18) 0.0263(4) Uani 1 d .
O1 O 0.8741(3) 0.4391(2) 0.6060(2) 0.0257(5) Uani 1 d .
O2 O 0.7823(4) 0.0339(3) -0.0438(2) 0.0307(5) Uani 1 d .
O3 O 0.6597(3) -0.1913(2) 0.00061(19) 0.0197(4) Uani 1 d .
N1 N 0.8098(4) 0.1659(3) 0.2251(2) 0.0203(5) Uani 1 d .
N2 N 0.7932(3) 0.1388(3) 0.4454(2) 0.0150(4) Uani 1 d .
C1 C 0.8111(4) 0.1792(3) 0.5843(3) 0.0153(5) Uani 1 d .
C2 C 0.7714(4) 0.0484(3) 0.6303(3) 0.0161(5) Uani 1 d .
H2 H 0.7741 0.0421 0.7209 0.019 Uiso 1 calc R
C3 C 0.7273(4) -0.0712(3) 0.5192(3) 0.0148(5) Uani 1 d .
C4 C 0.7413(4) -0.0153(3) 0.4043(3) 0.0147(5) Uani 1 d .
C5 C 0.7168(4) -0.0802(3) 0.2669(3) 0.0154(5) Uani 1 d .
H5 H 0.6769 -0.1853 0.2343 0.019 Uiso 1 calc R
C6 C 0.7523(4) 0.0131(3) 0.1816(3) 0.0173(5) Uani 1 d .
C7 C 0.8274(4) 0.2246(3) 0.3517(3) 0.0192(6) Uani 1 d .
H7 H 0.8649 0.3301 0.3815 0.023 Uiso 1 calc R
C8 C 0.8585(4) 0.3329(3) 0.6563(3) 0.0174(5) Uani 1 d .
C9 C 0.8883(4) 0.3629(3) 0.8097(3) 0.0189(5) Uani 1 d .
C10 C 0.7345(4) -0.0443(3) 0.0335(3) 0.0185(5) Uani 1 d .
C11 C 0.6384(5) -0.2613(3) -0.1408(3) 0.0219(6) Uani 1 d .
H11A H 0.7708 -0.2759 -0.1702 0.026 Uiso 1 calc R
H11B H 0.5921 -0.1977 -0.1930 0.026 Uiso 1 calc R
C12 C 0.4838(5) -0.4091(4) -0.1619(3) 0.0274(7) Uani 1 d .
H12A H 0.4678 -0.4600 -0.2565 0.041 Uiso 1 calc GR
H12B H 0.3527 -0.3931 -0.1342 0.041 Uiso 1 calc GR
H12C H 0.5302 -0.4705 -0.1088 0.041 Uiso 1 calc GR

loop_
_atom_site_aniso_label
_atom_site_aniso_U_11
_atom_site_aniso_U_22
_atom_site_aniso_U_33
_atom_site_aniso_U_23
_atom_site_aniso_U_13
_atom_site_aniso_U_12
Br1 0.02056(19) 0.01479(19) 0.01609(19) 0.00426(12) 0.00269(11) 0.00069(12)
F1 0.0274(9) 0.0303(10) 0.0232(9) 0.0008(7) -0.0046(7) 0.0118(8)
F2 0.0324(9) 0.0173(8) 0.0224(9) -0.0027(7) -0.0006(7) 0.0028(7)
F3 0.0249(9) 0.0299(10) 0.0211(9) 0.0055(7) 0.0082(7) 0.0011(7)
O1 0.0341(12) 0.0174(10) 0.0226(11) 0.0050(8) 0.0037(9) 0.0003(8)
O2 0.0486(14) 0.0243(11) 0.0163(10) 0.0079(9) 0.0032(9) 0.0014(10)
O3 0.0244(10) 0.0206(10) 0.0118(9) 0.0031(7) 0.0024(7) 0.0018(8)
N1 0.0213(11) 0.0196(12) 0.0189(12) 0.0058(9) 0.0024(9) 0.0017(9)
N2 0.0124(10) 0.0165(10) 0.0147(11) 0.0044(8) 0.0011(8) 0.0005(8)
C1 0.0122(11) 0.0176(12) 0.0145(12) 0.0032(10) 0.0023(9) 0.0013(9)
C2 0.0125(11) 0.0184(13) 0.0157(12) 0.0038(10) 0.0019(9) 0.0008(9)
C3 0.0139(11) 0.0143(12) 0.0151(12) 0.0040(9) 0.0025(9) 0.0012(9)
C4 0.0101(11) 0.0165(12) 0.0168(12) 0.0038(10) 0.0026(9) 0.0018(9)
C5 0.0114(11) 0.0170(12) 0.0174(12) 0.0049(10) 0.0006(9) 0.0022(9)
C6 0.0127(11) 0.0205(13) 0.0167(13) 0.0035(10) 0.0012(9) 0.0015(9)
C7 0.0192(12) 0.0172(13) 0.0204(14) 0.0068(11) 0.0019(10) 0.0008(10)
C8 0.0136(11) 0.0173(13) 0.0192(13) 0.0036(10) 0.0035(10) 0.0007(10)
C9 0.0177(12) 0.0202(13) 0.0166(13) 0.0014(10) 0.0007(10) 0.0032(10)
C10 0.0181(12) 0.0236(14) 0.0142(13) 0.0063(10) 0.0016(10) 0.0043(10)
C11 0.0253(14) 0.0255(14) 0.0124(12) 0.0037(10) 0.0030(10) 0.0025(11)
C12 0.0328(16) 0.0221(15) 0.0222(15) 0.0021(12) 0.0013(12) 0.0004(12)

loop_
_atom_type_symbol
_atom_type_description
_atom_type_scat_dispersion_real
_atom_type_scat_dispersion_imag
_atom_type_scat_source
C C 0.0033 0.0016 'International Tables Vol C Tables 4.2.6.8 and 6.1.1.4'
H H 0.0000 0.0000 'International Tables Vol C Tables 4.2.6.8 and 6.1.1.4'
N N 0.0061 0.0033 'International Tables Vol C Tables 4.2.6.8 and 6.1.1.4'
O O 0.0106 0.0060 'International Tables Vol C Tables 4.2.6.8 and 6.1.1.4'
F F 0.0171 0.0103 'International Tables Vol C Tables 4.2.6.8 and 6.1.1.4'
Br Br -0.2901 2.4595 'International Tables Vol C Tables 4.2.6.8 and 6.1.1.4'

loop_
_geom_angle_atom_site_label_1
_geom_angle_atom_site_label_2
_geom_angle_atom_site_label_3
_geom_angle
C10 O3 C11 116.1(2)
C7 N1 C6 119.0(2)
C4 N2 C1 108.9(2)
C4 N2 C7 119.9(2)
C7 N2 C1 131.1(2)
N2 C1 C2 107.7(2)
N2 C1 C8 121.7(2)
C2 C1 C8 130.6(2)
C1 C2 H2 126.2
C3 C2 C1 107.6(2)
C3 C2 H2 126.2
C2 C3 Br1 128.3(2)
C2 C3 C4 108.6(2)
C4 C3 Br1 123.1(2)
N2 C4 C3 107.2(2)
N2 C4 C5 118.3(2)
C3 C4 C5 134.4(3)
C4 C5 H5 121.1
C6 C5 C4 117.7(2)
C6 C5 H5 121.1
N1 C6 C10 115.1(2)
C5 C6 N1 122.8(2)
C5 C6 C10 122.1(3)
N1 C7 N2 122.2(3)
N1 C7 H7 118.9
N2 C7 H7 118.9
O1 C8 C1 125.3(3)
O1 C8 C9 118.2(3)
C1 C8 C9 116.5(2)
F1 C9 F3 107.7(2)
F1 C9 C8 111.2(2)
F2 C9 F1 108.1(2)
F2 C9 F3 108.3(2)
F2 C9 C8 110.3(2)
F3 C9 C8 111.2(2)
O2 C10 O3 125.5(3)
O2 C10 C6 123.8(3)
O3 C10 C6 110.7(2)
O3 C11 H11A 110.2
O3 C11 H11B 110.2
O3 C11 C12 107.5(2)
H11A C11 H11B 108.5
C12 C11 H11A 110.2
C12 C11 H11B 110.2
C11 C12 H12A 109.5
C11 C12 H12B 109.5
C11 C12 H12C 109.5
H12A C12 H12B 109.5
H12A C12 H12C 109.5
H12B C12 H12C 109.5

loop_
_geom_bond_atom_site_label_1
_geom_bond_atom_site_label_2
_geom_bond_distance
Br1 C3 1.869(3)
F1 C9 1.334(3)
F2 C9 1.322(3)
F3 C9 1.336(3)
O1 C8 1.219(4)
O2 C10 1.206(4)
O3 C10 1.329(4)
O3 C11 1.453(3)
N1 C6 1.376(4)
N1 C7 1.293(4)
N2 C1 1.394(3)
N2 C4 1.386(3)
N2 C7 1.388(4)
C1 C2 1.397(4)
C1 C8 1.441(4)
C2 H2 0.9500
C2 C3 1.394(4)
C3 C4 1.399(4)
C4 C5 1.404(4)
C5 H5 0.9500
C5 C6 1.369(4)
C6 C10 1.497(4)
C7 H7 0.9500
C8 C9 1.543(4)
C11 H11A 0.9900
C11 H11B 0.9900
C11 C12 1.504(4)
C12 H12A 0.9800
C12 H12B 0.9800
C12 H12C 0.9800

loop_
_geom_torsion_atom_site_label_1
_geom_torsion_atom_site_label_2
_geom_torsion_atom_site_label_3
_geom_torsion_atom_site_label_4
_geom_torsion
O1 C8 C9 F1 -122.8(3)
O1 C8 C9 F2 -3.0(4)
O1 C8 C9 F3 117.2(3)
N1 C6 C10 O2 6.0(4)
N1 C6 C10 O3 -174.0(2)
N2 C1 C8 O1 4.9(4)
C1 C8 C9 F1 58.0(3)
C1 C8 C9 F2 177.9(2)
C1 C8 C9 F3 -62.0(3)
C2 C1 C8 O1 -173.5(3)
C2 C1 C8 C9 5.6(4)
C5 C6 C10 O2 -173.0(3)
C5 C6 C10 O3 7.0(4)
C6 C10 O3 C11 -178.9(2)
C9 C8 C1 N2 -176.0(2)
C11 O3 C10 O2 1.1(4)
C12 C11 O3 C10 -158.6(3)
